data_9011255
loop_
_publ_author_name
'Marsh, R. E.'
'Herbstein, F. H.'

_publ_section_title
;
 More space-group changes
;
_journal_coden_ASTM ASBSDK
_journal_issue 1
_journal_name_full
;
 Acta Crystallographica, Section B: Structural Science
;
_journal_page_first 77
_journal_page_last 88
_journal_paper_doi 10.1107/s0108768187009492
_journal_volume 44
_journal_year 1988
_chemical_formula_structural C6H9SI
_chemical_formula_sum 'C6 H13 I S'
_space_group_IT_number 62
_symmetry_space_group_name_Hall '-P 2c 2n'
_symmetry_space_group_name_H-M 'P n a m'
_cell_angle_alpha 90
_cell_angle_beta 90
_cell_angle_gamma 90
_cell_formula_units_Z 4
_cell_length_a 18.038
_cell_length_b 6.611
_cell_length_c 7.420
_cell_volume 884.829
_database_code_amcsd 0009822
_exptl_crystal_density_diffrn 1.734
_cod_original_formula_sum 'C6 S I'
_cod_database_code 9011255
_amcsd_formula_title C6H9SI

loop_
_space_group_symop_operation_xyz
x,y,z
x,y,1/2-z
-x,-y,1/2+z
1/2-x,1/2+y,1/2+z
1/2+x,1/2-y,1/2-z
1/2+x,1/2-y,z
1/2-x,1/2+y,-z
-x,-y,-z

loop_
_atom_site_label
_atom_site_type_symbol
_atom_site_fract_x
_atom_site_fract_y
_atom_site_fract_z
_atom_site_attached_hydrogens
C15 C 0.13020 0.62910 0.43650 2
C24 C 0.19700 0.76850 0.41850 2
C3 C 0.19400 0.89710 0.25000 2
C6 C 0.04190 0.33600 0.25000 3
S S 0.13182 0.45380 0.25000 0
I I 0.08495 0.14397 0.75000 0

loop_
_cod_changelog_entry_id
_cod_changelog_entry_author
_cod_changelog_entry_date
_cod_changelog_entry_text
1 'Vaitkus, Antanas' 2024-12-10T18:14:27+02:00
;
 Added the '_atom_site_type_symbol' data item and updated the
 '_chemical_formula_sum' data value to include the attached hydrogen atoms.
;

loop_
_cod_related_entry_id
_cod_related_entry_database
_cod_related_entry_code
1 AMCSD 0009822
